data_1531229
loop_
_publ_author_name
'Crawford, M.K.'
'Harlow, R.L.'
'Marshall, W.'
'Cao, G.'
'Huang, Q.'
'Li, Z.'
'Lindstrom, R.L.'
'Lynn, J.W.'

_publ_section_title
;
 Structure and magnetism of single crysta Sr4 Ru3 O10: a ferromagnetic
 triple-layer ruthenate
;
_journal_name_full 'Physical Review, Serie 3. B - Condensed Matter (18,1978-)'
_journal_page_first 214412-1
_journal_page_last 214412-5
_journal_volume 65
_journal_year 2002
_chemical_formula_sum 'O10 Ru3 Sr4'
_chemical_name_systematic 'Sr4 (Ru3 O10)'
_space_group_IT_number 55
_symmetry_space_group_name_Hall '-P 2 2ab'
_symmetry_space_group_name_H-M 'P b a m'
_cell_angle_alpha 90
_cell_angle_beta 90
_cell_angle_gamma 90
_cell_formula_units_Z 4
_cell_length_a 5.528
_cell_length_b 5.526
_cell_length_c 28.651
_cell_volume 875.223
_citation_journal_id_ASTM PRBMDO
_cod_data_source_file Crawford_PRBMDO_2002_1741.cif
_cod_data_source_block O10Ru3Sr4
_cod_original_cell_volume 875.2229
_cod_database_code 1531229

loop_
_symmetry_equiv_pos_as_xyz
x,y,z
-x,-y,z
x+1/2,-y+1/2,-z
-x+1/2,y+1/2,-z
-x,-y,-z
x,y,-z
-x-1/2,y-1/2,z
x-1/2,-y-1/2,z

loop_
_atom_site_label
_atom_site_type_symbol
_atom_site_fract_x
_atom_site_fract_y
_atom_site_fract_z
_atom_site_occupancy
_atom_site_U_iso_or_equiv
O5 O-2 0 0 0.0695 1 0.0
Sr3 Sr+2 0 0 0.2961 1 0.0
Sr1 Sr+2 0.5 0 0.0699 1 0.0
Ru3 Ru+4 0.5 0 0.3598 1 0.0
O2 O-2 0.2721 0.2271 0.1392 1 0.0
Ru4 Ru+4 0.5 0 0.5 1 0.0
O3 O-2 0.2266 0.2275 0.3608 1 0.0
Sr2 Sr+2 0.5 0 0.2038 1 0.0
O1 O-2 0.2028 0.2971 0 1 0.0
Sr4 Sr+2 0 0 0.4301 1 0.0
Ru1 Ru+4 0 0 0 1 0.0
Ru2 Ru+4 0 0 0.1402 1 0.0
O4 O-2 0.2966 0.2964 0.5 1 0.0
O6 O-2 0 0 0.213 1 0.0
O8 O-2 0.5 0 0.4303 1 0.0
O7 O-2 0.5 0 0.2871 1 0.0
